data_1100875
loop_
_publ_author_name
'Adams, Richard D.'
'Captain, Burjor'
'Zhu, Lei'

_publ_section_title
;
 New High Nuclearity Platinum--Ruthenium Carbonyl Cluster Complexes
 Containing a Phenylacetylene Ligand: Structures and Properties
;
_journal_coden_ASTM ORGND7
_journal_issue 10
_journal_name_full Organometallics
_journal_page_first 2419
_journal_page_last 2423
_journal_paper_doi 10.1021/om050175n
_journal_volume 24
_journal_year 2005
_chemical_formula_sum 'C61 H90 O13 P3 Pt3 Ru5'
_chemical_formula_weight 2214.86
_space_group_IT_number 2
_symmetry_cell_setting triclinic
_symmetry_space_group_name_Hall '-P 1'
_symmetry_space_group_name_H-M 'P -1'
_atom_sites_solution_hydrogens geom
_atom_sites_solution_primary direct
_atom_sites_solution_secondary difmap
_audit_creation_method SHELXL-97
_cell_angle_alpha 80.3400(10)
_cell_angle_beta 66.3240(10)
_cell_angle_gamma 71.6450(10)
_cell_formula_units_Z 2
_cell_length_a 14.7755(8)
_cell_length_b 16.3794(9)
_cell_length_c 17.3720(10)
_cell_measurement_reflns_used 6335
_cell_measurement_temperature 293(2)
_cell_measurement_theta_max 28.24
_cell_measurement_theta_min 2.30
_cell_volume 3650.4(4)
_computing_cell_refinement 'SAINT+  V6.2 (Bruker, 2001)'
_computing_data_collection 'SMART V5.625 (Bruker, 2001)'
_computing_data_reduction 'SAINT+  V6.2'
_computing_molecular_graphics 'SHELXTL V6.1 (Sheldrick, 1997)'
_computing_publication_material 'SHELXTL V6.1'
_computing_structure_refinement 'SHELXL-97 (Sheldrick, 1997)'
_computing_structure_solution 'SHELXS-97 (Sheldrick, 1990)'
_diffrn_ambient_temperature 293(2)
_diffrn_detector_area_resol_mean ?
_diffrn_measured_fraction_theta_full 0.990
_diffrn_measured_fraction_theta_max 0.990
_diffrn_measurement_device_type 'Bruker SMART APEX CCD diffractometer'
_diffrn_measurement_method 'omega scans'
_diffrn_radiation_monochromator graphite
_diffrn_radiation_source 'fine-focus sealed tube'
_diffrn_radiation_type MoK\a
_diffrn_radiation_wavelength 0.71073
_diffrn_reflns_av_R_equivalents 0.0317
_diffrn_reflns_av_sigmaI/netI 0.0469
_diffrn_reflns_limit_h_max 19
_diffrn_reflns_limit_h_min -19
_diffrn_reflns_limit_k_max 21
_diffrn_reflns_limit_k_min -21
_diffrn_reflns_limit_l_max 23
_diffrn_reflns_limit_l_min -23
_diffrn_reflns_number 38713
_diffrn_reflns_theta_full 28.34
_diffrn_reflns_theta_max 28.34
_diffrn_reflns_theta_min 1.56
_diffrn_standards_decay_% <1
_diffrn_standards_interval_count ?
_diffrn_standards_interval_time ?
_diffrn_standards_number ?
_exptl_absorpt_coefficient_mu 6.849
_exptl_absorpt_correction_T_max 1.000
_exptl_absorpt_correction_T_min 0.553
_exptl_absorpt_correction_type SADABS
_exptl_absorpt_process_details '(SADABS, Bruker, 1997)'
_exptl_crystal_colour DarkRed
_exptl_crystal_density_diffrn 2.015
_exptl_crystal_density_meas ?
_exptl_crystal_density_method 'not measured'
_exptl_crystal_description Rectangular
_exptl_crystal_F_000 2118
_exptl_crystal_size_max 0.40
_exptl_crystal_size_mid 0.20
_exptl_crystal_size_min 0.08
_refine_diff_density_max 7.503
_refine_diff_density_min -2.375
_refine_diff_density_rms 0.210
_refine_ls_extinction_coef ?
_refine_ls_extinction_method none
_refine_ls_goodness_of_fit_ref 1.019
_refine_ls_hydrogen_treatment mixed
_refine_ls_matrix_type full
_refine_ls_number_parameters 778
_refine_ls_number_reflns 18034
_refine_ls_number_restraints 0
_refine_ls_restrained_S_all 1.019
_refine_ls_R_factor_all 0.0673
_refine_ls_R_factor_gt 0.0485
_refine_ls_shift/su_max 0.005
_refine_ls_shift/su_mean 0.000
_refine_ls_structure_factor_coef Fsqd
_refine_ls_weighting_details 'calc w=1/[\s^2^(Fo^2^)+(0.0774P)^2^+11.0362P] where P=(Fo^2^+2Fc^2^)/3'
_refine_ls_weighting_scheme calc
_refine_ls_wR_factor_gt 0.1275
_refine_ls_wR_factor_ref 0.1401
_reflns_number_gt 13974
_reflns_number_total 18034
_reflns_threshold_expression >2sigma(I)
_cod_data_source_file om050175nsi20050310_030557.cif
_cod_data_source_block ru5ptcos
_cod_depositor_comments
;
The following automatic conversions were performed:
'_symmetry_cell_setting' value 'Triclinic' changed to 'triclinic'
according to '/home/saulius/struct/CIF-dictionaries/cif_core.dic'
dictionary named 'cif_core.dic' version 2.4.1 from 2010-06-29.

Automatic conversion script
Id: cif_fix_enum 1527 2010-12-29 10:47:43Z saulius 
;
_cod_original_sg_symbol_H-M P-1
_cod_database_code 1100875

loop_
_symmetry_equiv_pos_as_xyz
'x, y, z'
'-x, -y, -z'

loop_
_atom_site_label
_atom_site_type_symbol
_atom_site_fract_x
_atom_site_fract_y
_atom_site_fract_z
_atom_site_U_iso_or_equiv
_atom_site_adp_type
_atom_site_occupancy
_atom_site_symmetry_multiplicity
_atom_site_calc_flag
_atom_site_refinement_flags
_atom_site_disorder_assembly
_atom_site_disorder_group
Pt1 Pt 0.31972(2) 0.025020(19) 0.258238(19) 0.04080(8) Uani 1 1 d . . .
Pt2 Pt 0.44640(2) 0.28122(2) 0.23944(2) 0.04504(9) Uani 1 1 d . . .
Pt3 Pt 0.06278(2) 0.449576(19) 0.240517(19) 0.03982(8) Uani 1 1 d . . .
Ru1 Ru 0.24781(4) 0.33156(4) 0.24081(4) 0.03647(13) Uani 1 1 d . . .
Ru2 Ru 0.04940(4) 0.28977(4) 0.31251(4) 0.04094(14) Uani 1 1 d . . .
Ru3 Ru 0.14372(4) 0.13539(4) 0.38917(4) 0.03662(13) Uani 1 1 d . . .
Ru4 Ru 0.32394(4) 0.17255(4) 0.32934(3) 0.03213(12) Uani 1 1 d . . .
Ru5 Ru 0.22926(5) 0.17832(4) 0.20444(4) 0.03858(14) Uani 1 1 d . . .
P1 P 0.38620(18) -0.12270(14) 0.23942(15) 0.0486(5) Uani 1 1 d . . .
P2 P 0.58747(19) 0.33173(17) 0.21016(18) 0.0574(6) Uani 1 1 d . . .
P3 P -0.03079(17) 0.59150(14) 0.22915(14) 0.0455(5) Uani 1 1 d . . .
O11 O 0.2318(7) 0.4449(5) 0.3690(5) 0.082(2) Uani 1 1 d . . .
O12 O 0.4346(5) 0.3158(5) 0.0734(4) 0.071(2) Uani 1 1 d . . .
O13 O 0.2423(5) 0.4610(5) 0.0911(5) 0.076(2) Uani 1 1 d . . .
O21 O -0.0604(10) 0.3889(7) 0.4721(6) 0.137(5) Uani 1 1 d . . .
O22 O -0.1089(6) 0.1909(6) 0.3608(7) 0.110(4) Uani 1 1 d . . .
O23 O -0.0425(6) 0.3665(5) 0.1768(5) 0.077(2) Uani 1 1 d . . .
O31 O 0.0054(6) 0.2016(5) 0.5599(4) 0.079(2) Uani 1 1 d . . .
O32 O 0.0275(6) 0.0064(6) 0.4041(6) 0.090(3) Uani 1 1 d . . .
O41 O 0.3228(7) 0.2612(5) 0.4677(5) 0.080(2) Uani 1 1 d . . .
O42 O 0.5562(5) 0.0971(5) 0.2347(5) 0.076(2) Uani 1 1 d . . .
O51 O 0.2122(8) 0.2911(5) 0.0510(5) 0.094(3) Uani 1 1 d . . .
O52 O 0.0858(7) 0.0818(6) 0.1999(6) 0.095(3) Uani 1 1 d . . .
O53 O 0.4546(6) 0.1047(5) 0.0921(4) 0.077(2) Uani 1 1 d . . .
C1 C 0.1892(5) 0.2400(5) 0.3169(4) 0.0356(15) Uani 1 1 d . . .
C2 C 0.3556(6) 0.0344(5) 0.3542(5) 0.0426(17) Uani 1 1 d . . .
H2 H 0.4201 -0.0007 0.3600 0.051 Uiso 1 1 calc . . .
C3 C 0.2700(5) 0.0712(5) 0.4226(5) 0.0381(15) Uani 1 1 d . . .
C4 C 0.2725(6) 0.0535(6) 0.5090(5) 0.0459(18) Uani 1 1 d . . .
C5 C 0.1930(8) 0.0285(7) 0.5744(6) 0.061(2) Uani 1 1 d . . .
H5 H 0.1380 0.0232 0.5643 0.073 Uiso 1 1 calc R . .
C6 C 0.1946(10) 0.0113(8) 0.6550(7) 0.078(3) Uani 1 1 d . . .
H6 H 0.1404 -0.0051 0.6986 0.094 Uiso 1 1 calc R . .
C7 C 0.2758(9) 0.0183(7) 0.6702(6) 0.071(3) Uani 1 1 d . . .
H7 H 0.2762 0.0071 0.7244 0.086 Uiso 1 1 calc R . .
C8 C 0.3547(9) 0.0411(7) 0.6079(7) 0.071(3) Uani 1 1 d . . .
H8 H 0.4092 0.0463 0.6190 0.085 Uiso 1 1 calc R . .
C9 C 0.3552(7) 0.0573(6) 0.5256(6) 0.055(2) Uani 1 1 d . . .
H9 H 0.4115 0.0705 0.4821 0.065 Uiso 1 1 calc R . .
C11 C 0.2390(7) 0.4051(6) 0.3183(6) 0.054(2) Uani 1 1 d . . .
C12 C 0.3897(6) 0.3174(6) 0.1469(6) 0.052(2) Uani 1 1 d . . .
C13 C 0.2087(6) 0.4277(5) 0.1576(6) 0.0495(19) Uani 1 1 d . . .
C21 C -0.0217(9) 0.3555(8) 0.4108(7) 0.074(3) Uani 1 1 d . . .
C22 C -0.0448(7) 0.2246(7) 0.3431(8) 0.070(3) Uani 1 1 d . . .
C23 C -0.0053(6) 0.3622(6) 0.2253(6) 0.053(2) Uani 1 1 d . . .
C31 C 0.0590(7) 0.1740(6) 0.4959(6) 0.052(2) Uani 1 1 d . . .
C32 C 0.0701(7) 0.0557(6) 0.4022(6) 0.055(2) Uani 1 1 d . . .
C41 C 0.3251(7) 0.2265(6) 0.4138(5) 0.0484(19) Uani 1 1 d . . .
C42 C 0.4792(6) 0.1488(5) 0.2638(5) 0.0441(17) Uani 1 1 d . . .
C51 C 0.2164(8) 0.2547(6) 0.1125(6) 0.056(2) Uani 1 1 d . . .
C52 C 0.1411(8) 0.1150(7) 0.2051(7) 0.068(3) Uani 1 1 d . . .
C53 C 0.3725(7) 0.1224(6) 0.1410(6) 0.054(2) Uani 1 1 d . . .
C60 C 0.3506(10) -0.1922(7) 0.3419(8) 0.077(3) Uani 1 1 d . . .
C61 C 0.2410(11) -0.1472(8) 0.4006(8) 0.092(4) Uani 1 1 d . . .
H61A H 0.1942 -0.1382 0.3725 0.138 Uiso 1 1 calc R . .
H61B H 0.2399 -0.0926 0.4149 0.138 Uiso 1 1 calc R . .
H61C H 0.2206 -0.1826 0.4510 0.138 Uiso 1 1 calc R . .
C62 C 0.4174(12) -0.1930(8) 0.3905(9) 0.097(4) Uani 1 1 d . . .
H62A H 0.3891 -0.2163 0.4467 0.145 Uiso 1 1 calc R . .
H62B H 0.4189 -0.1353 0.3926 0.145 Uiso 1 1 calc R . .
H62C H 0.4859 -0.2279 0.3627 0.145 Uiso 1 1 calc R . .
C63 C 0.3535(12) -0.2835(7) 0.3337(9) 0.097(4) Uani 1 1 d . . .
H63A H 0.4223 -0.3145 0.3009 0.146 Uiso 1 1 calc R . .
H63B H 0.3083 -0.2827 0.3062 0.146 Uiso 1 1 calc R . .
H63C H 0.3317 -0.3114 0.3886 0.146 Uiso 1 1 calc R . .
C64 C 0.5325(7) -0.1553(6) 0.1829(7) 0.059(2) Uani 1 1 d . . .
C65 C 0.5802(8) -0.1131(7) 0.2233(8) 0.073(3) Uani 1 1 d . . .
H65A H 0.6537 -0.1324 0.1975 0.110 Uiso 1 1 calc R . .
H65B H 0.5590 -0.1288 0.2824 0.110 Uiso 1 1 calc R . .
H65C H 0.5578 -0.0517 0.2154 0.110 Uiso 1 1 calc R . .
C66 C 0.5846(10) -0.2534(7) 0.1824(9) 0.091(4) Uani 1 1 d . . .
H66A H 0.5592 -0.2806 0.1535 0.136 Uiso 1 1 calc R . .
H66B H 0.5692 -0.2769 0.2392 0.136 Uiso 1 1 calc R . .
H66C H 0.6576 -0.2637 0.1541 0.136 Uiso 1 1 calc R . .
C67 C 0.5622(9) -0.1191(9) 0.0919(7) 0.083(3) Uani 1 1 d . . .
H67A H 0.5421 -0.0574 0.0913 0.124 Uiso 1 1 calc R . .
H67B H 0.5279 -0.1378 0.0643 0.124 Uiso 1 1 calc R . .
H67C H 0.6352 -0.1395 0.0630 0.124 Uiso 1 1 calc R . .
C68 C 0.3288(9) -0.1458(7) 0.1674(8) 0.071(3) Uani 1 1 d . . .
C69 C 0.2123(9) -0.1399(9) 0.2210(9) 0.089(4) Uani 1 1 d . . .
H69A H 0.1770 -0.0828 0.2409 0.134 Uiso 1 1 calc R . .
H69B H 0.2071 -0.1807 0.2681 0.134 Uiso 1 1 calc R . .
H69C H 0.1816 -0.1525 0.1866 0.134 Uiso 1 1 calc R . .
C70 C 0.3311(10) -0.0758(8) 0.0960(7) 0.079(3) Uani 1 1 d . . .
H70A H 0.4003 -0.0833 0.0562 0.119 Uiso 1 1 calc R . .
H70B H 0.3058 -0.0200 0.1190 0.119 Uiso 1 1 calc R . .
H70C H 0.2884 -0.0804 0.0682 0.119 Uiso 1 1 calc R . .
C71 C 0.3818(13) -0.2349(8) 0.1281(10) 0.105(5) Uani 1 1 d . . .
H71A H 0.3481 -0.2419 0.0936 0.158 Uiso 1 1 calc R . .
H71B H 0.3777 -0.2793 0.1721 0.158 Uiso 1 1 calc R . .
H71C H 0.4526 -0.2386 0.0943 0.158 Uiso 1 1 calc R . .
C72 C 0.5704(10) 0.4433(8) 0.1542(12) 0.106(5) Uani 1 1 d . . .
C73 C 0.5943(13) 0.4352(11) 0.0610(10) 0.125(7) Uani 1 1 d . . .
H73A H 0.5575 0.3986 0.0560 0.187 Uiso 1 1 calc R . .
H73B H 0.6667 0.4107 0.0328 0.187 Uiso 1 1 calc R . .
H73C H 0.5735 0.4912 0.0358 0.187 Uiso 1 1 calc R . .
C74 C 0.6348(13) 0.4981(11) 0.1661(14) 0.147(8) Uani 1 1 d . . .
H74A H 0.6286 0.5508 0.1323 0.221 Uiso 1 1 calc R . .
H74B H 0.7058 0.4657 0.1490 0.221 Uiso 1 1 calc R . .
H74C H 0.6092 0.5110 0.2243 0.221 Uiso 1 1 calc R . .
C75 C 0.4571(11) 0.4942(8) 0.1881(14) 0.133(7) Uani 1 1 d . . .
H75A H 0.4475 0.5475 0.1556 0.200 Uiso 1 1 calc R . .
H75B H 0.4368 0.5062 0.2459 0.200 Uiso 1 1 calc R . .
H75C H 0.4160 0.4611 0.1843 0.200 Uiso 1 1 calc R . .
C76 C 0.7133(8) 0.2585(8) 0.1435(8) 0.076(3) Uani 1 1 d . . .
C77 C 0.6965(9) 0.2241(9) 0.0754(8) 0.086(4) Uani 1 1 d . . .
H77A H 0.6623 0.2711 0.0469 0.130 Uiso 1 1 calc R . .
H77B H 0.6549 0.1848 0.1008 0.130 Uiso 1 1 calc R . .
H77C H 0.7617 0.1946 0.0357 0.130 Uiso 1 1 calc R . .
C78 C 0.8043(9) 0.3003(10) 0.1030(10) 0.104(5) Uani 1 1 d . . .
H78A H 0.8594 0.2647 0.0599 0.156 Uiso 1 1 calc R . .
H78B H 0.8280 0.3057 0.1454 0.156 Uiso 1 1 calc R . .
H78C H 0.7815 0.3563 0.0788 0.156 Uiso 1 1 calc R . .
C79 C 0.7491(9) 0.1784(8) 0.1967(10) 0.098(5) Uani 1 1 d . . .
H79A H 0.6907 0.1591 0.2345 0.146 Uiso 1 1 calc R . .
H79B H 0.7814 0.1932 0.2284 0.146 Uiso 1 1 calc R . .
H79C H 0.7972 0.1332 0.1601 0.146 Uiso 1 1 calc R . .
C80 C 0.5954(11) 0.3401(11) 0.3155(9) 0.096(4) Uani 1 1 d . . .
C81 C 0.5826(12) 0.2587(12) 0.3696(8) 0.112(6) Uani 1 1 d . . .
H81A H 0.5985 0.2587 0.4180 0.168 Uiso 1 1 calc R . .
H81B H 0.6282 0.2095 0.3376 0.168 Uiso 1 1 calc R . .
H81C H 0.5129 0.2564 0.3875 0.168 Uiso 1 1 calc R . .
C82 C 0.6944(12) 0.3580(12) 0.3112(11) 0.127(6) Uani 1 1 d . . .
H82A H 0.7031 0.4099 0.2775 0.191 Uiso 1 1 calc R . .
H82B H 0.7527 0.3107 0.2865 0.191 Uiso 1 1 calc R . .
H82C H 0.6887 0.3647 0.3670 0.191 Uiso 1 1 calc R . .
C83 C 0.5036(14) 0.4146(16) 0.3614(12) 0.165(10) Uani 1 1 d . . .
H83A H 0.4409 0.3988 0.3774 0.247 Uiso 1 1 calc R . .
H83B H 0.5019 0.4652 0.3245 0.247 Uiso 1 1 calc R . .
H83C H 0.5109 0.4260 0.4107 0.247 Uiso 1 1 calc R . .
C84 C -0.0641(7) 0.6171(6) 0.1302(6) 0.050(2) Uani 1 1 d . . .
C85 C -0.0960(10) 0.7150(6) 0.1058(7) 0.072(3) Uani 1 1 d . . .
H85A H -0.1100 0.7225 0.0554 0.108 Uiso 1 1 calc R . .
H85B H -0.0411 0.7394 0.0965 0.108 Uiso 1 1 calc R . .
H85C H -0.1565 0.7434 0.1506 0.108 Uiso 1 1 calc R . .
C86 C -0.1498(8) 0.5795(7) 0.1402(7) 0.063(2) Uani 1 1 d . . .
H86A H -0.1602 0.5874 0.0880 0.095 Uiso 1 1 calc R . .
H86B H -0.2119 0.6082 0.1835 0.095 Uiso 1 1 calc R . .
H86C H -0.1316 0.5192 0.1554 0.095 Uiso 1 1 calc R . .
C87 C 0.0323(8) 0.5711(7) 0.0558(6) 0.065(3) Uani 1 1 d . . .
H87A H 0.0441 0.5098 0.0654 0.097 Uiso 1 1 calc R . .
H87B H 0.0912 0.5869 0.0522 0.097 Uiso 1 1 calc R . .
H87C H 0.0207 0.5883 0.0042 0.097 Uiso 1 1 calc R . .
C88 C -0.1565(8) 0.6115(7) 0.3263(6) 0.065(3) Uani 1 1 d . . .
C89 C -0.2048(8) 0.5384(8) 0.3391(8) 0.086(4) Uani 1 1 d . . .
H89A H -0.2543 0.5377 0.3956 0.128 Uiso 1 1 calc R . .
H89B H -0.1523 0.4845 0.3299 0.128 Uiso 1 1 calc R . .
H89C H -0.2383 0.5467 0.3000 0.128 Uiso 1 1 calc R . .
C90 C -0.2374(10) 0.6957(8) 0.3232(8) 0.088(4) Uani 1 1 d . . .
H90A H -0.2467 0.7021 0.2707 0.132 Uiso 1 1 calc R . .
H90B H -0.2152 0.7431 0.3281 0.132 Uiso 1 1 calc R . .
H90C H -0.3013 0.6950 0.3688 0.132 Uiso 1 1 calc R . .
C91 C -0.1288(10) 0.6085(10) 0.4037(7) 0.100(5) Uani 1 1 d . . .
H91A H -0.1858 0.6019 0.4541 0.150 Uiso 1 1 calc R . .
H91B H -0.1134 0.6610 0.4044 0.150 Uiso 1 1 calc R . .
H91C H -0.0699 0.5606 0.4006 0.150 Uiso 1 1 calc R . .
C92 C 0.0448(9) 0.6684(6) 0.2293(7) 0.065(3) Uani 1 1 d . . .
C93 C -0.0217(11) 0.7594(7) 0.2556(9) 0.087(4) Uani 1 1 d . . .
H93A H 0.0200 0.7988 0.2335 0.130 Uiso 1 1 calc R . .
H93B H -0.0512 0.7603 0.3159 0.130 Uiso 1 1 calc R . .
H93C H -0.0756 0.7761 0.2339 0.130 Uiso 1 1 calc R . .
C94 C 0.1032(11) 0.6293(7) 0.2894(9) 0.085(4) Uani 1 1 d . . .
H94A H 0.1409 0.5706 0.2762 0.127 Uiso 1 1 calc R . .
H94B H 0.0549 0.6312 0.3465 0.127 Uiso 1 1 calc R . .
H94C H 0.1499 0.6618 0.2828 0.127 Uiso 1 1 calc R . .
C95 C 0.1265(9) 0.6729(7) 0.1422(8) 0.076(3) Uani 1 1 d . . .
H95A H 0.0943 0.6948 0.1019 0.115 Uiso 1 1 calc R . .
H95B H 0.1718 0.6164 0.1278 0.115 Uiso 1 1 calc R . .
H95C H 0.1652 0.7105 0.1419 0.115 Uiso 1 1 calc R . .
C1S C 1.021(2) 0.9883(19) 0.062(2) 0.200(11) Uiso 1 1 d . . .
H1S H 1.0383 0.9731 0.1089 0.240 Uiso 1 1 calc R . .
C2S C 0.932(2) 0.9547(18) 0.069(2) 0.200(11) Uiso 1 1 d . . .
H2S H 0.8916 0.9297 0.1179 0.240 Uiso 1 1 calc R . .
C3S C 0.921(3) 0.967(2) -0.005(2) 0.228(14) Uiso 1 1 d . . .
H3S H 0.8764 0.9460 -0.0158 0.273 Uiso 1 1 calc R . .

loop_
_atom_site_aniso_label
_atom_site_aniso_U_11
_atom_site_aniso_U_22
_atom_site_aniso_U_33
_atom_site_aniso_U_23
_atom_site_aniso_U_13
_atom_site_aniso_U_12
Pt1 0.03999(16) 0.04183(16) 0.04074(16) -0.00272(12) -0.01968(13) -0.00492(12)
Pt2 0.03539(15) 0.05087(19) 0.05497(19) 0.00188(14) -0.02086(14) -0.01686(13)
Pt3 0.03358(14) 0.04020(16) 0.04547(17) -0.00280(12) -0.01779(12) -0.00542(11)
Ru1 0.0268(3) 0.0364(3) 0.0462(3) -0.0008(2) -0.0150(2) -0.0073(2)
Ru2 0.0263(3) 0.0441(3) 0.0494(3) 0.0031(3) -0.0150(2) -0.0072(2)
Ru3 0.0280(3) 0.0426(3) 0.0415(3) 0.0015(2) -0.0147(2) -0.0120(2)
Ru4 0.0259(2) 0.0384(3) 0.0352(3) -0.0021(2) -0.0141(2) -0.0093(2)
Ru5 0.0389(3) 0.0411(3) 0.0425(3) -0.0003(2) -0.0242(3) -0.0089(2)
P1 0.0512(12) 0.0457(12) 0.0556(12) -0.0092(10) -0.0293(10) -0.0059(9)
P2 0.0499(13) 0.0599(14) 0.0784(16) 0.0089(12) -0.0349(12) -0.0280(11)
P3 0.0459(11) 0.0418(11) 0.0517(12) -0.0059(9) -0.0275(10) -0.0018(9)
O11 0.104(6) 0.074(5) 0.077(5) -0.024(4) -0.045(5) -0.009(4)
O12 0.044(3) 0.111(6) 0.054(4) 0.006(4) -0.017(3) -0.022(4)
O13 0.051(4) 0.073(5) 0.071(5) 0.022(4) -0.010(3) -0.005(3)
O21 0.177(12) 0.092(7) 0.071(6) -0.017(5) -0.027(7) 0.037(7)
O22 0.066(5) 0.106(7) 0.177(10) 0.049(7) -0.064(6) -0.051(5)
O23 0.089(5) 0.073(5) 0.101(6) 0.014(4) -0.072(5) -0.026(4)
O31 0.076(5) 0.089(5) 0.049(4) -0.013(4) -0.009(4) -0.005(4)
O32 0.078(5) 0.095(6) 0.116(7) 0.000(5) -0.032(5) -0.057(5)
O41 0.108(6) 0.077(5) 0.071(5) -0.024(4) -0.045(5) -0.019(5)
O42 0.031(3) 0.062(4) 0.115(6) 0.001(4) -0.011(4) -0.009(3)
O51 0.137(8) 0.085(6) 0.060(4) 0.008(4) -0.056(5) -0.010(5)
O52 0.086(6) 0.110(7) 0.122(7) -0.021(6) -0.054(5) -0.045(5)
O53 0.055(4) 0.091(5) 0.054(4) 0.006(4) -0.005(3) -0.004(4)
C1 0.026(3) 0.040(4) 0.038(4) 0.000(3) -0.014(3) -0.003(3)
C2 0.043(4) 0.044(4) 0.053(4) 0.002(3) -0.028(4) -0.017(3)
C3 0.034(3) 0.047(4) 0.040(4) 0.002(3) -0.020(3) -0.012(3)
C4 0.043(4) 0.055(5) 0.047(4) -0.004(4) -0.025(4) -0.010(4)
C5 0.063(6) 0.070(6) 0.059(5) 0.018(5) -0.037(5) -0.024(5)
C6 0.083(8) 0.102(9) 0.047(5) 0.022(5) -0.029(5) -0.028(7)
C7 0.088(8) 0.080(7) 0.045(5) 0.010(5) -0.040(5) -0.007(6)
C8 0.080(7) 0.085(7) 0.075(7) 0.005(6) -0.061(6) -0.019(6)
C9 0.060(5) 0.066(6) 0.049(5) 0.002(4) -0.033(4) -0.018(4)
C11 0.047(5) 0.051(5) 0.064(5) -0.012(4) -0.024(4) -0.004(4)
C12 0.037(4) 0.055(5) 0.064(6) -0.005(4) -0.021(4) -0.010(4)
C13 0.038(4) 0.043(4) 0.059(5) 0.000(4) -0.015(4) -0.004(3)
C21 0.067(7) 0.072(7) 0.057(6) -0.006(5) -0.016(5) 0.007(5)
C22 0.046(5) 0.071(6) 0.097(8) 0.026(6) -0.035(5) -0.026(5)
C23 0.041(4) 0.053(5) 0.072(6) 0.006(4) -0.032(4) -0.011(4)
C31 0.045(4) 0.058(5) 0.050(5) 0.000(4) -0.015(4) -0.015(4)
C32 0.040(4) 0.065(6) 0.062(5) 0.001(4) -0.016(4) -0.023(4)
C41 0.051(5) 0.047(5) 0.045(4) -0.009(4) -0.018(4) -0.008(4)
C42 0.034(4) 0.047(4) 0.053(4) -0.002(4) -0.016(3) -0.012(3)
C51 0.077(6) 0.045(5) 0.052(5) 0.003(4) -0.039(5) -0.006(4)
C52 0.064(6) 0.078(7) 0.071(6) -0.012(5) -0.029(5) -0.021(5)
C53 0.044(5) 0.064(6) 0.046(5) -0.009(4) -0.014(4) -0.004(4)
C60 0.102(9) 0.046(5) 0.088(8) 0.013(5) -0.042(7) -0.030(6)
C61 0.114(11) 0.077(8) 0.070(7) 0.001(6) -0.014(7) -0.037(8)
C62 0.145(13) 0.067(7) 0.094(9) 0.026(7) -0.079(9) -0.020(8)
C63 0.132(12) 0.050(6) 0.112(11) 0.002(6) -0.054(10) -0.020(7)
C64 0.041(4) 0.054(5) 0.078(6) -0.019(5) -0.028(4) 0.007(4)
C65 0.052(5) 0.075(7) 0.100(8) -0.022(6) -0.040(6) -0.004(5)
C66 0.080(8) 0.066(7) 0.125(11) -0.031(7) -0.059(8) 0.023(6)
C67 0.056(6) 0.100(9) 0.077(8) -0.013(7) -0.017(6) -0.006(6)
C68 0.070(6) 0.069(6) 0.097(8) -0.023(6) -0.053(6) -0.009(5)
C69 0.066(7) 0.097(9) 0.127(11) -0.034(8) -0.049(7) -0.020(6)
C70 0.086(8) 0.088(8) 0.078(7) -0.025(6) -0.055(7) 0.000(6)
C71 0.145(13) 0.074(8) 0.142(13) -0.033(8) -0.103(12) -0.010(8)
C72 0.074(8) 0.071(8) 0.193(17) 0.030(9) -0.065(10) -0.044(7)
C73 0.126(13) 0.155(15) 0.125(13) 0.084(12) -0.077(11) -0.088(12)
C74 0.116(12) 0.108(12) 0.26(2) 0.048(14) -0.100(15) -0.083(11)
C75 0.087(10) 0.059(8) 0.26(2) 0.025(11) -0.085(13) -0.022(7)
C76 0.046(5) 0.090(8) 0.098(8) 0.001(7) -0.018(5) -0.039(5)
C77 0.059(6) 0.113(10) 0.081(8) -0.020(7) -0.007(6) -0.033(7)
C78 0.055(6) 0.133(12) 0.125(12) 0.011(9) -0.019(7) -0.054(8)
C79 0.061(7) 0.089(9) 0.144(13) 0.030(8) -0.052(8) -0.022(6)
C80 0.088(9) 0.146(13) 0.095(9) -0.015(9) -0.049(8) -0.061(9)
C81 0.098(10) 0.203(18) 0.073(8) 0.012(10) -0.047(8) -0.080(11)
C82 0.119(12) 0.179(17) 0.154(15) -0.007(12) -0.091(12) -0.081(12)
C83 0.098(12) 0.28(3) 0.141(16) -0.117(18) -0.021(11) -0.065(16)
C84 0.054(5) 0.049(5) 0.059(5) -0.001(4) -0.036(4) -0.010(4)
C85 0.101(9) 0.054(6) 0.078(7) 0.010(5) -0.058(7) -0.018(6)
C86 0.064(6) 0.061(6) 0.081(7) -0.003(5) -0.045(5) -0.017(5)
C87 0.077(7) 0.074(7) 0.052(5) -0.004(5) -0.029(5) -0.026(5)
C88 0.056(5) 0.057(6) 0.061(6) -0.012(4) -0.016(5) 0.009(4)
C89 0.048(6) 0.083(8) 0.084(8) 0.005(6) -0.002(5) 0.002(5)
C90 0.075(8) 0.079(8) 0.091(8) -0.016(6) -0.040(7) 0.023(6)
C91 0.080(8) 0.113(11) 0.061(7) -0.020(7) -0.013(6) 0.024(7)
C92 0.086(7) 0.044(5) 0.084(7) -0.001(5) -0.059(6) -0.008(5)
C93 0.112(10) 0.043(5) 0.133(11) -0.014(6) -0.079(9) -0.010(6)
C94 0.112(10) 0.067(7) 0.117(10) -0.004(6) -0.088(9) -0.021(6)
C95 0.071(7) 0.056(6) 0.117(10) 0.010(6) -0.046(7) -0.031(5)

loop_
_atom_type_symbol
_atom_type_description
_atom_type_scat_dispersion_real
_atom_type_scat_dispersion_imag
_atom_type_scat_source
C C 0.0033 0.0016 'International Tables Vol C Tables 4.2.6.8 and 6.1.1.4'
H H 0.0000 0.0000 'International Tables Vol C Tables 4.2.6.8 and 6.1.1.4'
O O 0.0106 0.0060 'International Tables Vol C Tables 4.2.6.8 and 6.1.1.4'
P P 0.1023 0.0942 'International Tables Vol C Tables 4.2.6.8 and 6.1.1.4'
Ru Ru -1.2594 0.8363 'International Tables Vol C Tables 4.2.6.8 and 6.1.1.4'
Pt Pt -1.7033 8.3905 'International Tables Vol C Tables 4.2.6.8 and 6.1.1.4'

loop_
_geom_angle_atom_site_label_1
_geom_angle_atom_site_label_2
_geom_angle_atom_site_label_3
_geom_angle
_geom_angle_site_symmetry_1
_geom_angle_site_symmetry_3
_geom_angle_publ_flag
C2 Pt1 P1 100.6(2) . . ?
C2 Pt1 C53 114.3(3) . . ?
P1 Pt1 C53 118.9(2) . . ?
C2 Pt1 Ru5 111.6(2) . . ?
P1 Pt1 Ru5 147.70(6) . . ?
C53 Pt1 Ru5 44.9(2) . . ?
C2 Pt1 Ru4 47.9(2) . . ?
P1 Pt1 Ru4 145.99(5) . . ?
C53 Pt1 Ru4 74.6(2) . . ?
Ru5 Pt1 Ru4 64.701(18) . . ?
C2 Pt1 Ru3 68.4(2) . . ?
P1 Pt1 Ru3 135.05(6) . . ?
C53 Pt1 Ru3 104.7(2) . . ?
Ru5 Pt1 Ru3 63.749(19) . . ?
Ru4 Pt1 Ru3 53.806(16) . . ?
C12 Pt2 C42 111.5(3) . . ?
C12 Pt2 P2 111.5(3) . . ?
C42 Pt2 P2 111.9(2) . . ?
C12 Pt2 Ru4 96.5(3) . . ?
C42 Pt2 Ru4 47.3(2) . . ?
P2 Pt2 Ru4 151.00(6) . . ?
C12 Pt2 Ru1 47.3(3) . . ?
C42 Pt2 Ru1 105.2(2) . . ?
P2 Pt2 Ru1 142.57(7) . . ?
Ru4 Pt2 Ru1 63.801(18) . . ?
C13 Pt3 C23 109.7(4) . . ?
C13 Pt3 P3 111.5(2) . . ?
C23 Pt3 P3 112.1(2) . . ?
C13 Pt3 Ru2 103.6(2) . . ?
C23 Pt3 Ru2 47.5(2) . . ?
P3 Pt3 Ru2 144.42(6) . . ?
C13 Pt3 Ru1 47.1(2) . . ?
C23 Pt3 Ru1 98.0(2) . . ?
P3 Pt3 Ru1 148.87(6) . . ?
Ru2 Pt3 Ru1 64.096(18) . . ?
C11 Ru1 C1 102.1(4) . . ?
C11 Ru1 C12 106.6(4) . . ?
C1 Ru1 C12 128.0(3) . . ?
C11 Ru1 C13 96.3(4) . . ?
C1 Ru1 C13 137.4(3) . . ?
C12 Ru1 C13 81.1(3) . . ?
C11 Ru1 Pt2 77.5(3) . . ?
C1 Ru1 Pt2 101.53(18) . . ?
C12 Ru1 Pt2 46.6(3) . . ?
C13 Ru1 Pt2 120.0(2) . . ?
C11 Ru1 Ru5 151.0(3) . . ?
C1 Ru1 Ru5 49.2(2) . . ?
C12 Ru1 Ru5 92.4(3) . . ?
C13 Ru1 Ru5 108.3(3) . . ?
Pt2 Ru1 Ru5 101.93(2) . . ?
C11 Ru1 Pt3 84.4(3) . . ?
C1 Ru1 Pt3 98.14(19) . . ?
C12 Ru1 Pt3 126.8(3) . . ?
C13 Ru1 Pt3 45.7(2) . . ?
Pt2 Ru1 Pt3 155.61(3) . . ?
Ru5 Ru1 Pt3 101.81(2) . . ?
C11 Ru1 Ru4 94.4(3) . . ?
C1 Ru1 Ru4 43.58(18) . . ?
C12 Ru1 Ru4 91.3(3) . . ?
C13 Ru1 Ru4 168.3(3) . . ?
Pt2 Ru1 Ru4 58.071(16) . . ?
Ru5 Ru1 Ru4 62.79(2) . . ?
Pt3 Ru1 Ru4 140.71(2) . . ?
C11 Ru1 Ru2 104.6(3) . . ?
C1 Ru1 Ru2 42.50(18) . . ?
C12 Ru1 Ru2 148.8(3) . . ?
C13 Ru1 Ru2 95.8(2) . . ?
Pt2 Ru1 Ru2 143.99(3) . . ?
Ru5 Ru1 Ru2 58.91(2) . . ?
Pt3 Ru1 Ru2 56.742(17) . . ?
Ru4 Ru1 Ru2 86.06(2) . . ?
C22 Ru2 C21 94.6(6) . . ?
C22 Ru2 C1 122.2(4) . . ?
C21 Ru2 C1 101.9(4) . . ?
C22 Ru2 C23 92.1(4) . . ?
C21 Ru2 C23 104.6(4) . . ?
C1 Ru2 C23 134.3(3) . . ?
C22 Ru2 Pt3 137.0(3) . . ?
C21 Ru2 Pt3 80.5(4) . . ?
C1 Ru2 Pt3 100.5(2) . . ?
C23 Ru2 Pt3 49.4(3) . . ?
C22 Ru2 Ru5 101.4(4) . . ?
C21 Ru2 Ru5 150.6(4) . . ?
C1 Ru2 Ru5 48.8(2) . . ?
C23 Ru2 Ru5 99.3(3) . . ?
Pt3 Ru2 Ru5 103.09(2) . . ?
C22 Ru2 Ru3 77.2(3) . . ?
C21 Ru2 Ru3 97.3(3) . . ?
C1 Ru2 Ru3 46.1(2) . . ?
C23 Ru2 Ru3 156.4(3) . . ?
Pt3 Ru2 Ru3 145.76(3) . . ?
Ru5 Ru2 Ru3 63.23(2) . . ?
C22 Ru2 Ru1 159.2(4) . . ?
C21 Ru2 Ru1 102.3(4) . . ?
C1 Ru2 Ru1 42.5(2) . . ?
C23 Ru2 Ru1 95.3(2) . . ?
Pt3 Ru2 Ru1 59.163(17) . . ?
Ru5 Ru2 Ru1 58.15(2) . . ?
Ru3 Ru2 Ru1 88.55(2) . . ?
C31 Ru3 C32 90.8(4) . . ?
C31 Ru3 C1 106.6(3) . . ?
C32 Ru3 C1 144.4(3) . . ?
C31 Ru3 C3 94.5(3) . . ?
C32 Ru3 C3 107.6(4) . . ?
C1 Ru3 C3 101.8(3) . . ?
C31 Ru3 Ru4 113.9(3) . . ?
C32 Ru3 Ru4 148.5(3) . . ?
C1 Ru3 Ru4 48.65(18) . . ?
C3 Ru3 Ru4 53.8(2) . . ?
C31 Ru3 Ru2 91.3(3) . . ?
C32 Ru3 Ru2 106.5(3) . . ?
C1 Ru3 Ru2 44.01(18) . . ?
C3 Ru3 Ru2 145.3(2) . . ?
Ru4 Ru3 Ru2 92.65(2) . . ?
C31 Ru3 Pt1 157.7(3) . . ?
C32 Ru3 Pt1 87.7(3) . . ?
C1 Ru3 Pt1 86.96(19) . . ?
C3 Ru3 Pt1 64.9(2) . . ?
Ru4 Ru3 Pt1 61.975(18) . . ?
Ru2 Ru3 Pt1 110.39(2) . . ?
C31 Ru3 Ru5 147.7(3) . . ?
C32 Ru3 Ru5 105.8(3) . . ?
C1 Ru3 Ru5 45.5(2) . . ?
C3 Ru3 Ru5 106.1(2) . . ?
Ru4 Ru3 Ru5 63.57(2) . . ?
Ru2 Ru3 Ru5 57.69(2) . . ?
Pt1 Ru3 Ru5 52.903(17) . . ?
C41 Ru4 C1 103.2(3) . . ?
C41 Ru4 C42 93.9(4) . . ?
C1 Ru4 C42 140.3(3) . . ?
C41 Ru4 C2 111.4(3) . . ?
C1 Ru4 C2 119.6(3) . . ?
C42 Ru4 C2 85.4(3) . . ?
C41 Ru4 C3 89.5(3) . . ?
C1 Ru4 C3 99.0(3) . . ?
C42 Ru4 C3 117.0(3) . . ?
C2 Ru4 C3 36.9(3) . . ?
C41 Ru4 Ru3 106.1(3) . . ?
C1 Ru4 Ru3 50.1(2) . . ?
C42 Ru4 Ru3 154.7(2) . . ?
C2 Ru4 Ru3 73.1(2) . . ?
C3 Ru4 Ru3 49.52(18) . . ?
C41 Ru4 Pt2 77.7(3) . . ?
C1 Ru4 Pt2 100.7(2) . . ?
C42 Ru4 Pt2 48.1(2) . . ?
C2 Ru4 Pt2 133.5(2) . . ?
C3 Ru4 Pt2 158.50(17) . . ?
Ru3 Ru4 Pt2 150.79(3) . . ?
C41 Ru4 Pt1 153.2(3) . . ?
C1 Ru4 Pt1 89.4(2) . . ?
C42 Ru4 Pt1 91.0(2) . . ?
C2 Ru4 Pt1 42.8(2) . . ?
C3 Ru4 Pt1 64.96(19) . . ?
Ru3 Ru4 Pt1 64.219(19) . . ?
Pt2 Ru4 Pt1 123.64(2) . . ?
C41 Ru4 Ru1 95.6(3) . . ?
C1 Ru4 Ru1 42.7(2) . . ?
C42 Ru4 Ru1 100.8(2) . . ?
C2 Ru4 Ru1 151.93(19) . . ?
C3 Ru4 Ru1 141.48(18) . . ?
Ru3 Ru4 Ru1 92.71(2) . . ?
Pt2 Ru4 Ru1 58.128(17) . . ?
Pt1 Ru4 Ru1 109.34(2) . . ?
C41 Ru4 Ru5 147.4(3) . . ?
C1 Ru4 Ru5 45.4(2) . . ?
C42 Ru4 Ru5 106.8(2) . . ?
C2 Ru4 Ru5 95.45(19) . . ?
C3 Ru4 Ru5 102.52(18) . . ?
Ru3 Ru4 Ru5 63.42(2) . . ?
Pt2 Ru4 Ru5 97.44(2) . . ?
Pt1 Ru4 Ru5 53.412(16) . . ?
Ru1 Ru4 Ru5 56.510(19) . . ?
C51 Ru5 C52 96.4(5) . . ?
C51 Ru5 C53 92.5(4) . . ?
C52 Ru5 C53 111.6(4) . . ?
C51 Ru5 C1 114.5(3) . . ?
C52 Ru5 C1 117.0(4) . . ?
C53 Ru5 C1 119.7(3) . . ?
C51 Ru5 Pt1 148.2(3) . . ?
C52 Ru5 Pt1 80.7(3) . . ?
C53 Ru5 Pt1 60.3(3) . . ?
C1 Ru5 Pt1 94.53(18) . . ?
C51 Ru5 Ru1 76.1(3) . . ?
C52 Ru5 Ru1 147.7(3) . . ?
C53 Ru5 Ru1 100.2(3) . . ?
C1 Ru5 Ru1 45.13(19) . . ?
Pt1 Ru5 Ru1 121.84(2) . . ?
C51 Ru5 Ru2 88.9(3) . . ?
C52 Ru5 Ru2 85.8(3) . . ?
C53 Ru5 Ru2 162.2(3) . . ?
C1 Ru5 Ru2 44.74(17) . . ?
Pt1 Ru5 Ru2 122.18(3) . . ?
Ru1 Ru5 Ru2 62.94(2) . . ?
C51 Ru5 Ru3 148.0(3) . . ?
C52 Ru5 Ru3 81.2(3) . . ?
C53 Ru5 Ru3 118.2(3) . . ?
C1 Ru5 Ru3 43.85(19) . . ?
Pt1 Ru5 Ru3 63.349(18) . . ?
Ru1 Ru5 Ru3 88.87(2) . . ?
Ru2 Ru5 Ru3 59.08(2) . . ?
C51 Ru5 Ru4 133.2(3) . . ?
C52 Ru5 Ru4 129.6(3) . . ?
C53 Ru5 Ru4 79.1(3) . . ?
C1 Ru5 Ru4 42.61(17) . . ?
Pt1 Ru5 Ru4 61.887(17) . . ?
Ru1 Ru5 Ru4 60.70(2) . . ?
Ru2 Ru5 Ru4 87.02(2) . . ?
Ru3 Ru5 Ru4 53.007(18) . . ?
C68 P1 C64 107.4(5) . . ?
C68 P1 C60 109.1(5) . . ?
C64 P1 C60 108.8(5) . . ?
C68 P1 Pt1 105.2(3) . . ?
C64 P1 Pt1 112.1(3) . . ?
C60 P1 Pt1 113.9(4) . . ?
C76 P2 C80 108.0(6) . . ?
C76 P2 C72 108.4(6) . . ?
C80 P2 C72 109.1(8) . . ?
C76 P2 Pt2 113.7(3) . . ?
C80 P2 Pt2 107.0(4) . . ?
C72 P2 Pt2 110.6(4) . . ?
C84 P3 C88 108.5(4) . . ?
C84 P3 C92 109.1(4) . . ?
C88 P3 C92 108.3(5) . . ?
C84 P3 Pt3 113.3(3) . . ?
C88 P3 Pt3 107.7(3) . . ?
C92 P3 Pt3 109.8(3) . . ?
Ru1 C1 Ru2 95.0(3) . . ?
Ru1 C1 Ru4 93.7(3) . . ?
Ru2 C1 Ru4 171.0(4) . . ?
Ru1 C1 Ru3 173.7(4) . . ?
Ru2 C1 Ru3 89.9(3) . . ?
Ru4 C1 Ru3 81.3(2) . . ?
Ru1 C1 Ru5 85.6(3) . . ?
Ru2 C1 Ru5 86.5(3) . . ?
Ru4 C1 Ru5 92.0(3) . . ?
Ru3 C1 Ru5 90.6(3) . . ?
C3 C2 Pt1 112.4(5) . . ?
C3 C2 Ru4 73.4(5) . . ?
Pt1 C2 Ru4 89.3(3) . . ?
C2 C3 C4 119.9(6) . . ?
C2 C3 Ru3 112.0(5) . . ?
C4 C3 Ru3 127.6(5) . . ?
C2 C3 Ru4 69.6(4) . . ?
C4 C3 Ru4 126.9(5) . . ?
Ru3 C3 Ru4 76.6(2) . . ?
C5 C4 C9 118.0(8) . . ?
C5 C4 C3 120.0(7) . . ?
C9 C4 C3 121.9(8) . . ?
C4 C5 C6 120.7(9) . . ?
C7 C6 C5 120.0(10) . . ?
C8 C7 C6 120.7(9) . . ?
C7 C8 C9 120.0(9) . . ?
C4 C9 C8 120.5(9) . . ?
O11 C11 Ru1 175.2(9) . . ?
O12 C12 Pt2 128.8(7) . . ?
O12 C12 Ru1 144.4(7) . . ?
Pt2 C12 Ru1 86.2(4) . . ?
O13 C13 Pt3 129.6(7) . . ?
O13 C13 Ru1 143.1(7) . . ?
Pt3 C13 Ru1 87.3(3) . . ?
O21 C21 Ru2 174.6(10) . . ?
O22 C22 Ru2 174.1(9) . . ?
O23 C23 Ru2 148.2(8) . . ?
O23 C23 Pt3 128.1(7) . . ?
Ru2 C23 Pt3 83.1(3) . . ?
O31 C31 Ru3 176.7(9) . . ?
O32 C32 Ru3 175.2(9) . . ?
O41 C41 Ru4 178.0(8) . . ?
O42 C42 Ru4 146.3(7) . . ?
O42 C42 Pt2 128.1(7) . . ?
Ru4 C42 Pt2 84.6(3) . . ?
O51 C51 Ru5 170.7(9) . . ?
O52 C52 Ru5 173.9(11) . . ?
O53 C53 Ru5 165.2(8) . . ?
O53 C53 Pt1 119.9(7) . . ?
Ru5 C53 Pt1 74.9(3) . . ?
C63 C60 C62 109.6(10) . . ?
C63 C60 C61 107.7(11) . . ?
C62 C60 C61 103.6(11) . . ?
C63 C60 P1 116.6(9) . . ?
C62 C60 P1 110.1(8) . . ?
C61 C60 P1 108.5(8) . . ?
C65 C64 C67 104.9(10) . . ?
C65 C64 C66 108.3(8) . . ?
C67 C64 C66 108.3(9) . . ?
C65 C64 P1 109.4(7) . . ?
C67 C64 P1 110.2(7) . . ?
C66 C64 P1 115.2(8) . . ?
C70 C68 C71 108.6(10) . . ?
C70 C68 C69 106.7(9) . . ?
C71 C68 C69 108.8(10) . . ?
C70 C68 P1 110.4(7) . . ?
C71 C68 P1 114.5(8) . . ?
C69 C68 P1 107.5(8) . . ?
C75 C72 C73 103.8(14) . . ?
C75 C72 C74 107.9(13) . . ?
C73 C72 C74 111.7(13) . . ?
C75 C72 P2 109.6(10) . . ?
C73 C72 P2 110.1(11) . . ?
C74 C72 P2 113.3(11) . . ?
C77 C76 C79 105.8(11) . . ?
C77 C76 C78 110.1(11) . . ?
C79 C76 C78 106.1(10) . . ?
C77 C76 P2 108.8(8) . . ?
C79 C76 P2 110.6(9) . . ?
C78 C76 P2 115.0(9) . . ?
C81 C80 C83 107.0(15) . . ?
C81 C80 C82 108.7(13) . . ?
C83 C80 C82 107.4(13) . . ?
C81 C80 P2 109.7(9) . . ?
C83 C80 P2 107.5(11) . . ?
C82 C80 P2 116.2(11) . . ?
C86 C84 C85 108.3(8) . . ?
C86 C84 C87 106.5(8) . . ?
C85 C84 C87 109.0(8) . . ?
C86 C84 P3 110.7(7) . . ?
C85 C84 P3 114.4(6) . . ?
C87 C84 P3 107.6(6) . . ?
C89 C88 C90 107.6(10) . . ?
C89 C88 C91 107.3(10) . . ?
C90 C88 C91 109.3(9) . . ?
C89 C88 P3 109.1(7) . . ?
C90 C88 P3 115.7(8) . . ?
C91 C88 P3 107.6(8) . . ?
C95 C92 C93 109.5(10) . . ?
C95 C92 C94 106.1(10) . . ?
C93 C92 C94 108.8(9) . . ?
C95 C92 P3 108.9(7) . . ?
C93 C92 P3 114.4(8) . . ?
C94 C92 P3 108.9(7) . . ?
C3S C1S C2S 136(3) 2_775 . ?
C3S C2S C1S 109(3) . . ?
C1S C3S C2S 115(4) 2_775 . ?

loop_
_geom_bond_atom_site_label_1
_geom_bond_atom_site_label_2
_geom_bond_distance
_geom_bond_site_symmetry_2
_geom_bond_publ_flag
Pt1 C2 1.983(7) . ?
Pt1 P1 2.332(2) . ?
Pt1 C53 2.391(10) . ?
Pt1 Ru5 2.6583(7) . ?
Pt1 Ru4 2.9201(6) . ?
Pt1 Ru3 2.9788(7) . ?
Pt2 C12 2.022(9) . ?
Pt2 C42 2.077(8) . ?
Pt2 P2 2.320(2) . ?
Pt2 Ru4 2.7762(6) . ?
Pt2 Ru1 2.7780(6) . ?
Pt3 C13 2.011(8) . ?
Pt3 C23 2.093(9) . ?
Pt3 P3 2.323(2) . ?
Pt3 Ru2 2.7356(7) . ?
Pt3 Ru1 2.8090(6) . ?
Ru1 C11 1.893(9) . ?
Ru1 C1 1.995(7) . ?
Ru1 C12 2.046(9) . ?
Ru1 C13 2.059(9) . ?
Ru1 Ru5 2.8069(9) . ?
Ru1 Ru4 2.9351(8) . ?
Ru1 Ru2 2.9428(8) . ?
Ru2 C22 1.873(10) . ?
Ru2 C21 1.908(11) . ?
Ru2 C1 1.996(6) . ?
Ru2 C23 2.033(8) . ?
Ru2 Ru5 2.8297(9) . ?
Ru2 Ru3 2.8723(8) . ?
Ru3 C31 1.854(9) . ?
Ru3 C32 1.881(9) . ?
Ru3 C1 2.071(7) . ?
Ru3 C3 2.087(7) . ?
Ru3 Ru4 2.6696(8) . ?
Ru3 Ru5 2.9891(9) . ?
Ru4 C41 1.844(8) . ?
Ru4 C1 2.028(6) . ?
Ru4 C42 2.049(8) . ?
Ru4 C2 2.167(8) . ?
Ru4 C3 2.215(7) . ?
Ru4 Ru5 2.9932(8) . ?
Ru5 C51 1.890(8) . ?
Ru5 C52 1.899(11) . ?
Ru5 C53 1.943(9) . ?
Ru5 C1 2.132(7) . ?
P1 C68 1.909(10) . ?
P1 C64 1.915(9) . ?
P1 C60 1.920(11) . ?
P2 C76 1.889(12) . ?
P2 C80 1.911(13) . ?
P2 C72 1.913(13) . ?
P3 C84 1.918(8) . ?
P3 C88 1.921(10) . ?
P3 C92 1.929(11) . ?
O11 C11 1.135(11) . ?
O12 C12 1.179(11) . ?
O13 C13 1.173(11) . ?
O21 C21 1.128(13) . ?
O22 C22 1.156(12) . ?
O23 C23 1.159(10) . ?
O31 C31 1.142(11) . ?
O32 C32 1.158(11) . ?
O41 C41 1.157(10) . ?
O42 C42 1.158(10) . ?
O51 C51 1.148(10) . ?
O52 C52 1.152(12) . ?
O53 C53 1.145(11) . ?
C2 C3 1.388(11) . ?
C3 C4 1.493(10) . ?
C4 C5 1.383(13) . ?
C4 C9 1.385(11) . ?
C5 C6 1.389(13) . ?
C6 C7 1.370(16) . ?
C7 C8 1.340(16) . ?
C8 C9 1.406(12) . ?
C60 C63 1.512(15) . ?
C60 C62 1.530(17) . ?
C60 C61 1.543(18) . ?
C64 C65 1.527(14) . ?
C64 C67 1.528(16) . ?
C64 C66 1.547(14) . ?
C68 C70 1.538(17) . ?
C68 C71 1.547(16) . ?
C68 C69 1.574(17) . ?
C72 C75 1.53(2) . ?
C72 C73 1.53(2) . ?
C72 C74 1.585(18) . ?
C76 C77 1.525(17) . ?
C76 C79 1.551(17) . ?
C76 C78 1.558(14) . ?
C80 C81 1.51(2) . ?
C80 C83 1.54(2) . ?
C80 C82 1.552(16) . ?
C84 C86 1.512(13) . ?
C84 C85 1.559(13) . ?
C84 C87 1.562(14) . ?
C88 C89 1.522(17) . ?
C88 C90 1.523(13) . ?
C88 C91 1.544(16) . ?
C92 C95 1.518(16) . ?
C92 C93 1.530(14) . ?
C92 C94 1.548(13) . ?
C1S C3S 1.30(4) 2_775 ?
C1S C2S 1.53(4) . ?
C2S C3S 1.34(4) . ?
C3S C1S 1.30(4) 2_775 ?
